data_7235075
loop_
_publ_author_name
'Chufarov, Alexander Yu.'
'Lipina, Olga A.'
'Surat, Ludmila L.'
'Melkozerova, Marina A.'
'Baklanova, Yana V.'
'Enyashin, Andrey N.'
'Tyutyunnik, Alexander P.'
'Kellerman, Dina G.'
'Zubkov, Vladimir G.'

_publ_section_title
;
 Structure, magnetic and optical properties of Sr3RE2(Ge3O9)2
 cyclogermanates (RE = La--Gd)
;
_journal_issue 17
_journal_name_full CrystEngComm
_journal_page_first 2404
_journal_paper_doi 10.1039/C8CE00005K
_journal_volume 20
_journal_year 2018
_chemical_formula_structural 'Sr3 Gd2 (Ge3 O9)2'
_chemical_formula_sum 'Gd2 Ge6 O18 Sr3'
_chemical_formula_weight 1300.86
_chemical_name_common 'Strontium Gadolinium Germanate'
_chemical_name_systematic 'Tristrontium Bidysprosium Bisilicate'
_space_group_IT_number 15
_space_group_name_Hall '-C 2yc'
_space_group_name_H-M_alt 'C 1 2/c 1'
_symmetry_cell_setting monoclinic
_symmetry_space_group_name_Hall '-C 2yc'
_symmetry_space_group_name_H-M 'C 1 2/c 1'
_audit_creation_date 2017-12-04T14:36
_audit_creation_method 'from EXP file using GSAS2CIF'
_audit_update_record ' 2017-12-04T14:36  Initial CIF as created by GSAS2CIF'
_cell_angle_alpha 90.0
_cell_angle_beta 95.1018(8)
_cell_angle_gamma 90.0
_cell_formula_units_Z 4
_cell_length_a 13.95607(19)
_cell_length_b 8.56647(13)
_cell_length_c 14.03679(23)
_cell_measurement_temperature 298(2)
_cell_volume 1671.51(4)
_computing_data_collection 'STOE Powder Software Package (STOE, Germany)'
_computing_data_reduction 'STOE Powder Software Package (STOE, Germany)'
_computing_molecular_graphics 'ATOMS V6.3.4 ((c) 2008 by Shape Software)'
_computing_structure_refinement GSAS
_computing_structure_solution 'GSAS (A.C. Larson and R.B. Von Dreele, 2004), EXPGUI (Toby, B.H., 2001)'
_diffrn_ambient_temperature 298
_diffrn_detector 'position sensitive detector'
_diffrn_detector_type 'linear mini-PSD (STOE)'
_diffrn_measurement_device_type 'transmission diffractometer Stadi-P (STOE)'
_diffrn_radiation_monochromator 'Primary, curved Ge 111'
_diffrn_radiation_polarisn_ratio 0.8
_diffrn_radiation_probe x-ray
_diffrn_radiation_type 'Cu K\a~1~'
_diffrn_radiation_wavelength 1.54056
_diffrn_source 'sealed X-ray tube'
_diffrn_source_target Cu
_diffrn_source_type 'PHILIPS PW 2283/20'
_exptl_absorpt_correction_T_max 0.81248
_exptl_absorpt_correction_T_min 0.63579
_exptl_absorpt_process_details
;   GSAS Absorption/surface roughness correction: function number 4
 Flat plate transmission absorption correction
Terms =     0.13392         0.0000    
Correction is refined.
;
_exptl_crystal_density_diffrn 5.169
_exptl_crystal_density_method 'not measured'
_pd_block_id 2017-12-04T12:11|SR3GD2GE6O18|Chufarov|Stadi-P
_pd_calc_method 'Rietveld Refinement'
_pd_char_colour white
_pd_instr_dist_mono/spec 130
_pd_instr_dist_spec/detc 220
_pd_instr_dist_src/mono 260
_pd_instr_location ' ?'
_pd_meas_2theta_range_inc 0.02
_pd_meas_2theta_range_max 119.98
_pd_meas_2theta_range_min 10.0
_pd_meas_number_of_points 5500
_pd_meas_scan_method step
_pd_phase_name 'from C:/GSAS/MyWork/Tarasova/Sr3Ln2Ge6O18/Sr3Gd2Ge6O18/SR3GD2GE6O1'
_pd_prep_temperature 1140
_pd_proc_2theta_range_inc 0.02
_pd_proc_2theta_range_max 119.94891
_pd_proc_2theta_range_min 9.96891
_pd_proc_info_datetime 2017-12-04T14:36:16
_pd_proc_info_excluded_regions ' ?'
_pd_proc_ls_background_function
;   GSAS Background function number 1 with 36 terms.
 Shifted Chebyshev function of 1st kind
      1:    11203.4     2:   -7113.72     3:    536.717     4:   -1087.01    
      5:    350.489     6:   -119.390     7:    52.2914     8:    30.1452    
      9:   0.859687    10:    6.35623    11:    11.9367    12:   -24.7537    
     13:    19.4704    14:   -20.9880    15:   -4.90937    16:    16.0915    
     17:    8.30872    18:   -5.26845    19:    11.4196    20:    1.14120    
     21:    2.28494    22:   -2.64068    23:   -7.84339    24:    11.3792    
     25:    4.18411    26:   -8.72978    27:    19.2845    28:   -1.99363    
     29:    5.98607    30:    4.09097    31:   -10.0731    32:    14.0986    
     33:   -3.05607    34:   -24.4233    35:    21.0081    36:   -13.5139    
;
_pd_proc_ls_peak_cutoff 0.00100
_pd_proc_ls_profile_function
;
 CW Profile function number 3 with  19 terms
 Pseudovoigt profile coefficients as parameterized in
 P. Thompson, D.E. Cox & J.B. Hastings (1987). J. Appl. Cryst.,20,79-83.
 Asymmetry correction of L.W. Finger, D.E. Cox & A. P. Jephcoat (1994).
 J. Appl. Cryst.,27,892-900.
 #1(GU)   =   76.880 #2(GV)   =   -2.902 #3(GW)   =    9.959
 #4(GP)   =    0.000 #5(LX)   =    0.000 #6(LY)   =   14.021
 #7(S/L)  =   0.0247 #8(H/L)  =   0.0256
 #9(trns) =     0.00 #10(shft)=   0.0000
 #11(stec)=     3.34 #12(ptec)=     0.00 #13(sfec)=     0.00
 #14(L11) =   -0.023 #15(L22) =   -0.036 #16(L33) =    0.010
 #17(L12) =    0.082 #18(L13) =    0.003 #19(L23) =    0.020
 Peak tails are ignored  where the intensity is below 0.0010 times the peak
   Aniso. broadening axis   0.0   0.0   1.0
;
_pd_proc_ls_prof_R_factor 0.0119
_pd_proc_ls_prof_wR_expected 0.0090
_pd_proc_ls_prof_wR_factor 0.0173
_pd_proc_number_of_points 5500
_pd_spec_mounting 'powder on Mylar film'
_pd_spec_mount_mode transmission
_pd_spec_shape flat_sheet
_pd_spec_size_axial 7
_pd_spec_size_equat 0.1
_refine_ls_goodness_of_fit_all 1.95
_refine_ls_matrix_type full
_refine_ls_number_parameters 102
_refine_ls_number_restraints 2
_refine_ls_R_Fsqd_factor 0.03421
_refine_ls_shift/su_max 0.02
_refine_ls_shift/su_mean 0.00
_reflns_d_resolution_high 0.890
_reflns_d_resolution_low 7.293
_reflns_limit_h_max 16
_reflns_limit_h_min 0
_reflns_limit_k_max 9
_reflns_limit_k_min 0
_reflns_limit_l_max 16
_reflns_limit_l_min -16
_reflns_number_total 1248
_cod_data_source_file c8ce00005k3.cif
_cod_data_source_block NEW_publ
_cod_depositor_comments
;
The following automatic conversions were performed:

'_geom_bond_publ_flag' value 'N' changed to 'n' according to
/home/data/users/saulius/crontab/automatic-downloads/current/RSC/lib/dictionaries/cif_core.dic
dictionary named 'cif_core.dic' version 2.4.2 from 2011-04-26 (104
times).

'_geom_angle_publ_flag' value 'N' changed to 'n' according to
/home/data/users/saulius/crontab/automatic-downloads/current/RSC/lib/dictionaries/cif_core.dic
dictionary named 'cif_core.dic' version 2.4.2 from 2011-04-26 (114
times).

Automatic conversion script
Id: cif_fix_values 5376 2017-05-30 11:51:03Z andrius 
;
_cod_original_cell_volume 1671.51(6)
_cod_database_code 7235075
_gsas_exptl_extinct_corr_t_min 1.00000
_gsas_exptl_extinct_corr_t_max 1.00000

loop_
_symmetry_equiv_pos_site_id
_symmetry_equiv_pos_as_xyz
1 +x,+y,+z
2 -x,+y,-z+1/2
-1 -x,-y,-z
-2 +x,-y,+z+1/2
101 +x+1/2,+y+1/2,+z
102 -x+1/2,+y+1/2,-z+1/2
-101 -x+1/2,-y+1/2,-z
-102 +x+1/2,-y+1/2,+z+1/2

loop_
_atom_site_type_symbol
_atom_site_label
_atom_site_fract_x
_atom_site_fract_y
_atom_site_fract_z
_atom_site_occupancy
_atom_site_thermal_displace_type
_atom_site_U_iso_or_equiv
_atom_site_symmetry_multiplicity
Sr Sr1 0.16804(20) 0.1269(5) 0.40900(19) 0.442(9) Uiso 0.0292(22) 8
Gd Gd1 0.16804(20) 0.1269(5) 0.40900(19) 0.558(9) Uiso 0.0292(22) 8
Sr Sr2 0.34262(25) 0.1272(7) 0.05419(23) 0.9772(31) Uiso 0.0354(22) 8
Gd Gd2 0.34262(25) 0.1272(7) 0.05419(23) 0.0228(31) Uiso 0.0354(22) 8
Sr Sr3 0.0 0.3790(6) 0.25 0.162(12) Uiso 0.0185(24) 4
Gd Gd3 0.0 0.3790(6) 0.25 0.838(12) Uiso 0.0185(24) 4
Ge Ge1 0.08620(31) 0.0441(5) 0.1248(4) 1.0 Uiso 0.0268(27) 8
Ge Ge2 0.26081(30) 0.3611(10) 0.24203(30) 1.0 Uiso 0.0279(26) 8
Ge Ge3 0.4095(4) 0.1840(5) 0.38590(35) 1.0 Uiso 0.0373(28) 8
O O1 -0.0134(12) 0.1861(22) 0.1230(12) 1.0 Uiso 0.0215(29) 8
O O2 0.0215(10) 0.1524(25) 0.5965(10) 1.0 Uiso 0.0215(29) 8
O O3 0.1603(12) 0.3420(24) 0.3092(11) 1.0 Uiso 0.0215(29) 8
O O4 0.1623(13) 0.0590(23) 0.0358(12) 1.0 Uiso 0.0215(29) 8
O O5 0.1542(17) 0.0130(23) 0.2299(14) 1.0 Uiso 0.0215(29) 8
O O6 0.2481(11) 0.3550(28) 0.1209(11) 1.0 Uiso 0.0215(29) 8
O O7 0.3352(15) 0.2116(21) 0.2794(13) 1.0 Uiso 0.0215(29) 8
O O8 0.3423(13) 0.1548(28) 0.4854(11) 1.0 Uiso 0.0215(29) 8
O O9 0.5218(13) 0.0379(24) 0.1357(13) 1.0 Uiso 0.0215(29) 8

loop_
_atom_type_symbol
_atom_type_number_in_cell
_atom_type_scat_dispersion_real
_atom_type_scat_dispersion_imag
_atom_type_scat_Cromer_Mann_a1
_atom_type_scat_Cromer_Mann_a2
_atom_type_scat_Cromer_Mann_a3
_atom_type_scat_Cromer_Mann_a4
_atom_type_scat_Cromer_Mann_b1
_atom_type_scat_Cromer_Mann_b2
_atom_type_scat_Cromer_Mann_b3
_atom_type_scat_Cromer_Mann_b4
_atom_type_scat_Cromer_Mann_c
_atom_type_scat_source
Sr 12.0 0.000 0.000 17.5663 1.55640 9.81840 14.0988 5.42200 0.16640 2.66940 132.376 2.50640 International_Tables_Vol_C
Gd 8.0 0.000 0.000 25.0709 2.25341 19.0798 0.18195 13.8518 12.9331 3.54545 101.398 2.41960 International_Tables_Vol_C
Ge 24.0 0.000 0.000 16.0816 2.85090 6.37470 0.25160 3.70680 11.4468 3.68300 54.7625 2.13130 International_Tables_Vol_C
O 72.0 0.000 0.000 3.04850 13.2771 2.28680 5.70110 1.54630 0.32390 0.86700 32.9089 0.25080 International_Tables_Vol_C

loop_
_geom_angle_atom_site_label_1
_geom_angle_atom_site_label_2
_geom_angle_atom_site_label_3
_geom_angle
_geom_angle_site_symmetry_1
_geom_angle_site_symmetry_3
_geom_angle_publ_flag
O1 Sr1 O3 72.8(6) 2_555 1_555 n
O1 Sr1 O4 101.9(6) 2_555 -2_555 n
O1 Sr1 O5 84.6(7) 2_555 1_555 n
O1 Sr1 O6 126.9(6) 2_555 102_545 n
O1 Sr1 O8 157.7(6) 2_555 1_555 n
O1 Sr1 O8 80.6(7) 2_555 -101_556 n
O3 Sr1 O4 167.9(6) 1_555 -2_555 n
O3 Sr1 O5 74.2(7) 1_555 1_555 n
O3 Sr1 O6 126.9(6) 1_555 102_545 n
O3 Sr1 O8 99.8(6) 1_555 1_555 n
O3 Sr1 O8 75.6(6) 1_555 -101_556 n
O4 Sr1 O5 116.7(6) -2_555 1_555 n
O4 Sr1 O6 65.1(5) -2_555 102_545 n
O4 Sr1 O8 81.1(7) -2_555 1_555 n
O4 Sr1 O8 92.9(5) -2_555 -101_556 n
O5 Sr1 O6 62.0(5) 1_555 102_545 n
O5 Sr1 O8 114.2(7) 1_555 1_555 n
O5 Sr1 O8 149.1(6) 1_555 -101_556 n
O6 Sr1 O8 74.6(6) 102_545 1_555 n
O6 Sr1 O8 146.4(5) 102_545 -101_556 n
O8 Sr1 O8 77.1(7) 1_555 -101_556 n
O1 Gd1 O3 72.8(6) 2_555 1_555 n
O1 Gd1 O4 101.9(6) 2_555 -2_555 n
O1 Gd1 O5 84.6(7) 2_555 1_555 n
O1 Gd1 O6 126.9(6) 2_555 102_545 n
O1 Gd1 O8 157.7(6) 2_555 1_555 n
O1 Gd1 O8 80.6(7) 2_555 -101_556 n
O3 Gd1 O4 167.9(6) 1_555 -2_555 n
O3 Gd1 O5 74.2(7) 1_555 1_555 n
O3 Gd1 O6 126.9(6) 1_555 102_545 n
O3 Gd1 O8 99.8(6) 1_555 1_555 n
O3 Gd1 O8 75.6(6) 1_555 -101_556 n
O4 Gd1 O5 116.7(6) -2_555 1_555 n
O4 Gd1 O6 65.1(5) -2_555 102_545 n
O4 Gd1 O8 81.1(7) -2_555 1_555 n
O4 Gd1 O8 92.9(5) -2_555 -101_556 n
O5 Gd1 O6 62.0(5) 1_555 102_545 n
O5 Gd1 O8 114.2(7) 1_555 1_555 n
O5 Gd1 O8 149.1(6) 1_555 -101_556 n
O6 Gd1 O8 74.6(6) 102_545 1_555 n
O6 Gd1 O8 146.4(5) 102_545 -101_556 n
O8 Gd1 O8 77.1(7) 1_555 -101_556 n
O4 Sr2 O4 100.2(5) 1_555 -101_555 n
O4 Sr2 O6 71.4(6) 1_555 1_555 n
O4 Sr2 O6 62.6(4) 1_555 -101_555 n
O4 Sr2 O8 77.5(6) 1_555 -2_554 n
O4 Sr2 O9 145.0(6) 1_555 1_555 n
O4 Sr2 O6 58.4(5) -101_555 1_555 n
O4 Sr2 O6 64.2(6) -101_555 -101_555 n
O4 Sr2 O8 133.1(5) -101_555 -2_554 n
O4 Sr2 O9 114.4(6) -101_555 1_555 n
O6 Sr2 O6 94.3(5) 1_555 -101_555 n
O6 Sr2 O8 148.6(5) 1_555 -2_554 n
O6 Sr2 O9 122.2(6) 1_555 1_555 n
O6 Sr2 O8 74.1(7) -101_555 -2_554 n
O6 Sr2 O9 137.3(6) -101_555 1_555 n
O8 Sr2 O9 82.4(6) -2_554 1_555 n
O4 Gd2 O6 71.4(6) 1_555 1_555 n
O4 Gd2 O6 62.6(4) 1_555 -101_555 n
O4 Gd2 O8 77.5(6) 1_555 -2_554 n
O6 Gd2 O6 94.3(5) 1_555 -101_555 n
O6 Gd2 O8 148.6(5) 1_555 -2_554 n
O6 Gd2 O8 74.1(7) -101_555 -2_554 n
O1 Sr3 O1 94.1(8) 1_555 2_555 n
O1 Sr3 O3 100.2(6) 1_555 1_555 n
O1 Sr3 O3 68.7(6) 1_555 2_555 n
O1 Sr3 O9 83.7(6) 1_555 101_455 n
O1 Sr3 O9 167.0(6) 1_555 102_555 n
O1 Sr3 O3 68.7(6) 2_555 1_555 n
O1 Sr3 O3 100.2(6) 2_555 2_555 n
O1 Sr3 O9 167.0(6) 2_555 101_455 n
O1 Sr3 O9 83.7(6) 2_555 102_555 n
O3 Sr3 O3 164.4(10) 1_555 2_555 n
O3 Sr3 O9 99.0(6) 1_555 101_455 n
O3 Sr3 O9 90.9(7) 1_555 102_555 n
O3 Sr3 O9 90.9(7) 2_555 101_455 n
O3 Sr3 O9 99.0(6) 2_555 102_555 n
O9 Sr3 O9 101.3(11) 101_455 102_555 n
O1 Gd3 O1 94.1(8) 1_555 2_555 n
O1 Gd3 O3 100.2(6) 1_555 1_555 n
O1 Gd3 O3 68.7(6) 1_555 2_555 n
O1 Gd3 O9 83.7(6) 1_555 101_455 n
O1 Gd3 O9 167.0(6) 1_555 102_555 n
O1 Gd3 O3 68.7(6) 2_555 1_555 n
O1 Gd3 O3 100.2(6) 2_555 2_555 n
O1 Gd3 O9 167.0(6) 2_555 101_455 n
O1 Gd3 O9 83.7(6) 2_555 102_555 n
O3 Gd3 O3 164.4(10) 1_555 2_555 n
O3 Gd3 O9 99.0(6) 1_555 101_455 n
O3 Gd3 O9 90.9(7) 1_555 102_555 n
O3 Gd3 O9 90.9(7) 2_555 101_455 n
O3 Gd3 O9 99.0(6) 2_555 102_555 n
O9 Gd3 O9 101.3(11) 101_455 102_555 n
O1 Ge1 O2 103.5(8) 1_555 -2_554 n
O1 Ge1 O4 117.1(9) 1_555 1_555 n
O1 Ge1 O5 118.4(9) 1_555 1_555 n
O2 Ge1 O4 102.9(8) -2_554 1_555 n
O2 Ge1 O5 104.8(9) -2_554 1_555 n
O4 Ge1 O5 108.1(10) 1_555 1_555 n
O3 Ge2 O5 119.7(8) 1_555 102_555 n
O3 Ge2 O6 121.1(8) 1_555 1_555 n
O3 Ge2 O7 104.9(9) 1_555 1_555 n
O5 Ge2 O6 104.6(9) 102_555 1_555 n
O5 Ge2 O7 96.1(7) 102_555 1_555 n
O6 Ge2 O7 107.0(11) 1_555 1_555 n
O2 Ge3 O7 107.2(9) -101_556 1_555 n
O2 Ge3 O8 109.5(10) -101_556 1_555 n
O2 Ge3 O9 109.0(10) -101_556 2_655 n
O7 Ge3 O8 112.1(8) 1_555 1_555 n
O7 Ge3 O9 105.0(9) 1_555 2_655 n
O8 Ge3 O9 113.8(10) 1_555 2_655 n
Ge1 O2 Ge3 116.0(8) -2_555 -101_556 n
Ge1 O5 Ge2 127.9(12) 1_555 102_545 n
Ge2 O7 Ge3 131.3(11) 1_555 1_555 n

loop_
_geom_bond_atom_site_label_1
_geom_bond_atom_site_label_2
_geom_bond_distance
_geom_bond_site_symmetry_2
_geom_bond_publ_flag
Sr1 O1 2.223(17) 2_555 n
Sr1 O2 3.480(13) 1_555 n
Sr1 O2 3.563(19) -1_556 n
Sr1 O3 2.311(19) 1_555 n
Sr1 O4 2.395(20) -2_555 n
Sr1 O5 2.687(19) 1_555 n
Sr1 O6 2.656(23) 102_545 n
Sr1 O7 3.167(18) 1_555 n
Sr1 O8 2.580(18) 1_555 n
Sr1 O8 2.398(22) -101_556 n
Gd1 O1 2.223(17) 2_555 n
Gd1 O2 3.480(13) 1_555 n
Gd1 O2 3.563(19) -1_556 n
Gd1 O3 2.311(19) 1_555 n
Gd1 O4 2.395(20) -2_555 n
Gd1 O5 2.687(19) 1_555 n
Gd1 O6 2.656(23) 102_545 n
Gd1 O7 3.167(18) 1_555 n
Gd1 O8 2.580(18) 1_555 n
Gd1 O8 2.398(22) -101_556 n
Sr2 O1 3.935(18) -101_555 n
Sr2 O2 3.145(18) -102_554 n
Sr2 O3 3.108(19) 102_545 n
Sr2 O4 2.574(18) 1_555 n
Sr2 O4 2.968(19) -101_555 n
Sr2 O5 3.888(20) 1_555 n
Sr2 O6 2.578(21) 1_555 n
Sr2 O6 2.667(16) -101_555 n
Sr2 O7 3.253(18) 1_555 n
Sr2 O8 2.601(24) -2_554 n
Sr2 O9 2.764(18) 1_555 n
Sr2 O9 3.685(18) -1_655 n
Gd2 O1 3.935(18) -101_555 n
Gd2 O2 3.145(18) -102_554 n
Gd2 O3 3.108(19) 102_545 n
Gd2 O4 2.574(18) 1_555 n
Gd2 O4 2.968(19) -101_555 n
Gd2 O5 3.888(20) 1_555 n
Gd2 O6 2.578(21) 1_555 n
Gd2 O6 2.667(16) -101_555 n
Gd2 O7 3.253(18) 1_555 n
Gd2 O8 2.601(24) -2_554 n
Gd2 O9 2.764(18) 1_555 n
Gd2 O9 3.685(18) -1_655 n
Sr3 O1 2.425(17) 1_555 n
Sr3 O1 2.425(17) 2_555 n
Sr3 O3 2.338(16) 1_555 n
Sr3 O3 2.338(16) 2_555 n
Sr3 O5 3.827(21) 1_555 n
Sr3 O5 3.827(21) 2_555 n
Sr3 O7 3.708(19) 101_455 n
Sr3 O7 3.708(19) 102_555 n
Sr3 O9 2.146(18) 101_455 n
Sr3 O9 2.146(18) 102_555 n
Gd3 O1 2.425(17) 1_555 n
Gd3 O1 2.425(17) 2_555 n
Gd3 O3 2.338(16) 1_555 n
Gd3 O3 2.338(16) 2_555 n
Gd3 O5 3.827(21) 1_555 n
Gd3 O5 3.827(21) 2_555 n
Gd3 O7 3.708(19) 101_455 n
Gd3 O7 3.708(19) 102_555 n
Gd3 O9 2.146(18) 101_455 n
Gd3 O9 2.146(18) 102_555 n
Ge1 Ge2 3.913(9) 1_555 n
Ge1 Ge2 3.130(6) 102_545 n
Ge1 Ge3 3.089(5) 102_545 n
Ge1 O1 1.846(16) 1_555 n
Ge1 O1 3.960(17) 2_555 n
Ge1 O2 3.455(15) 2_555 n
Ge1 O2 1.934(20) -2_554 n
Ge1 O3 3.716(18) 1_555 n
Ge1 O3 3.973(17) 102_545 n
Ge1 O4 1.714(17) 1_555 n
Ge1 O5 1.703(20) 1_555 n
Ge1 O6 3.497(21) 1_555 n
Ge1 O7 3.296(20) 102_545 n
Ge1 O8 3.845(23) 102_545 n
Ge2 Ge1 3.913(9) 1_555 n
Ge2 Ge1 3.130(6) 102_555 n
Ge2 Ge3 3.153(8) 1_555 n
Ge2 Ge3 3.970(8) 102_555 n
Ge2 O2 3.627(15) -101_556 n
Ge2 O3 1.766(15) 1_555 n
Ge2 O4 3.627(17) 102_555 n
Ge2 O5 3.331(23) 1_555 n
Ge2 O5 1.781(21) 102_555 n
Ge2 O6 1.695(15) 1_555 n
Ge2 O7 1.702(19) 1_555 n
Ge2 O7 3.290(20) 102_555 n
Ge2 O8 3.924(19) 1_555 n
Ge2 O9 3.842(19) 101_455 n
Ge3 Ge1 3.089(5) 102_555 n
Ge3 Ge2 3.153(8) 1_555 n
Ge3 Ge2 3.970(8) 102_545 n
Ge3 O1 3.583(19) -102_555 n
Ge3 O2 1.706(20) -101_556 n
Ge3 O3 3.797(19) 1_555 n
Ge3 O4 3.568(20) 102_555 n
Ge3 O5 3.335(22) 102_555 n
Ge3 O6 3.571(21) 102_545 n
Ge3 O7 1.758(20) 1_555 n
Ge3 O8 1.768(15) 1_555 n
Ge3 O9 1.621(19) 2_655 n
